data_4082896
loop_
_publ_author_name
'Honrado, Manuel'
'Otero, Antonio'
'Fern\'andez-Baeza, Juan'
'S\'anchez-Barba, Luis F.'
'Garc\'es, Andr\'es'
'Lara-S\'anchez, Agust\?\'in'
'Rodr\?\'iguez, Ana M.'

_publ_section_title
;
 Stereoselective ROP ofrac-Lactide Mediated by Enantiopure NNO-Scorpionate
 Zinc Initiators
;
_journal_issue 7
_journal_name_full Organometallics
_journal_page_first 1859
_journal_paper_doi 10.1021/om500207x
_journal_volume 33
_journal_year 2014
_chemical_absolute_configuration ad
_chemical_formula_moiety 'C27 H43 N4 O Zn2'
_chemical_formula_sum 'C27 H43 N4 O Zn2'
_chemical_formula_weight 570.39
_chemical_name_systematic
;
 ?
;
_space_group_IT_number 19
_symmetry_cell_setting orthorhombic
_symmetry_space_group_name_Hall 'P 2ac 2ab'
_symmetry_space_group_name_H-M 'P 21 21 21'
_atom_sites_solution_hydrogens geom
_atom_sites_solution_primary direct
_atom_sites_solution_secondary difmap
_audit_creation_method SHELXL-97
_cell_angle_alpha 90.00
_cell_angle_beta 90.00
_cell_angle_gamma 90.00
_cell_formula_units_Z 4
_cell_length_a 10.002(4)
_cell_length_b 16.273(7)
_cell_length_c 18.146(7)
_cell_measurement_reflns_used 770
_cell_measurement_temperature 230(2)
_cell_measurement_theta_max 14.956
_cell_measurement_theta_min 2.325
_cell_volume 2953(2)
_computing_cell_refinement 'Bruker SAINT'
_computing_data_collection 'Bruker APEX'
_computing_data_reduction 'Bruker SAINT, SADABS, XPREP'
_computing_molecular_graphics 'WINGX v1.70 (Farrugia, 1999)'
_computing_publication_material 'WINGX v1.70 (Farrugia, 1999)'
_computing_structure_refinement 'SHELXL-97 (Sheldrick, 1997)'
_computing_structure_solution 'SHELXS-97 (Sheldrick, 1990)'
_diffrn_ambient_temperature 230(2)
_diffrn_measured_fraction_theta_full 1.000
_diffrn_measured_fraction_theta_max 1.000
_diffrn_measurement_device_type 'CCD area detector'
_diffrn_measurement_method 'omega and phi scans'
_diffrn_radiation_monochromator graphite
_diffrn_radiation_source 'fine-focus sealed tube'
_diffrn_radiation_type MoK\a
_diffrn_radiation_wavelength 0.71073
_diffrn_reflns_av_R_equivalents 0.1237
_diffrn_reflns_av_sigmaI/netI 0.1436
_diffrn_reflns_limit_h_max 11
_diffrn_reflns_limit_h_min -11
_diffrn_reflns_limit_k_max 19
_diffrn_reflns_limit_k_min -19
_diffrn_reflns_limit_l_max 21
_diffrn_reflns_limit_l_min -21
_diffrn_reflns_number 18061
_diffrn_reflns_theta_full 25.00
_diffrn_reflns_theta_max 25.00
_diffrn_reflns_theta_min 1.68
_exptl_absorpt_coefficient_mu 1.648
_exptl_absorpt_correction_T_max 0.9370
_exptl_absorpt_correction_T_min 0.7558
_exptl_absorpt_correction_type multi-scan
_exptl_absorpt_process_details SADABS
_exptl_crystal_colour colorless
_exptl_crystal_density_diffrn 1.283
_exptl_crystal_density_method 'not measured'
_exptl_crystal_description prism
_exptl_crystal_F_000 1204
_exptl_crystal_size_max 0.18
_exptl_crystal_size_mid 0.07
_exptl_crystal_size_min 0.04
_refine_diff_density_max 0.326
_refine_diff_density_min -0.297
_refine_diff_density_rms 0.072
_refine_ls_abs_structure_details 'Flack H D (1983), Acta Cryst. A39, 876-881'
_refine_ls_abs_structure_Flack 0.01(2)
_refine_ls_extinction_method none
_refine_ls_goodness_of_fit_ref 0.960
_refine_ls_hydrogen_treatment constr
_refine_ls_matrix_type full
_refine_ls_number_parameters 312
_refine_ls_number_reflns 5199
_refine_ls_number_restraints 0
_refine_ls_restrained_S_all 0.960
_refine_ls_R_factor_all 0.1493
_refine_ls_R_factor_gt 0.0547
_refine_ls_shift/su_max 0.001
_refine_ls_shift/su_mean 0.000
_refine_ls_structure_factor_coef Fsqd
_refine_ls_weighting_details 'calc w=1/[\s^2^(Fo^2^)+(0.0289P)^2^+0.0000P] where P=(Fo^2^+2Fc^2^)/3'
_refine_ls_weighting_scheme calc
_refine_ls_wR_factor_gt 0.0895
_refine_ls_wR_factor_ref 0.1180
_reflns_number_gt 2590
_reflns_number_total 5199
_reflns_threshold_expression >2sigma(I)
_cod_data_source_file om500207x_si_001.cif
_cod_data_source_block 2
_cod_depositor_comments 'Adding full bibliography for 4082896.cif.'
_cod_original_sg_symbol_Hall P2ac2ab
_cod_original_sg_symbol_H-M P212121
_cod_database_code 4082896

loop_
_symmetry_equiv_pos_as_xyz
'x, y, z'
'-x+1/2, -y, z+1/2'
'-x, y+1/2, -z+1/2'
'x+1/2, -y+1/2, -z'

loop_
_atom_site_label
_atom_site_type_symbol
_atom_site_fract_x
_atom_site_fract_y
_atom_site_fract_z
_atom_site_U_iso_or_equiv
_atom_site_adp_type
_atom_site_occupancy
_atom_site_symmetry_multiplicity
_atom_site_calc_flag
_atom_site_refinement_flags
_atom_site_disorder_assembly
_atom_site_disorder_group
Zn1 Zn 1.01662(7) 0.05602(8) 0.76959(5) 0.0632(4) Uani 1 1 d . . .
Zn2 Zn 1.06146(9) 0.09734(7) 0.95135(5) 0.0637(3) Uani 1 1 d . . .
N1 N 0.8769(5) 0.1470(4) 0.7402(3) 0.0444(18) Uani 1 1 d . A .
N2 N 0.7455(5) 0.1287(4) 0.7592(3) 0.0406(17) Uani 1 1 d . . .
N3 N 0.8761(5) -0.0314(5) 0.7331(3) 0.051(2) Uani 1 1 d . A .
N4 N 0.7492(6) -0.0173(4) 0.7578(3) 0.0389(17) Uani 1 1 d . . .
O1 O 0.9362(4) 0.0501(4) 0.8688(2) 0.0470(14) Uani 1 1 d . A .
C1 C 0.6609(7) 0.1902(6) 0.7406(4) 0.045(2) Uani 1 1 d . A .
C2 C 0.7381(9) 0.2497(5) 0.7086(4) 0.054(2) Uani 1 1 d . . .
H2 H 0.7089 0.3000 0.6904 0.065 Uiso 1 1 calc R A .
C3 C 0.8662(9) 0.2211(6) 0.7086(4) 0.057(3) Uani 1 1 d . A .
C4 C 0.5133(7) 0.1850(5) 0.7546(5) 0.067(3) Uani 1 1 d . . .
H4A H 0.4769 0.1388 0.7285 0.100 Uiso 1 1 calc R A .
H4B H 0.4710 0.2346 0.7378 0.100 Uiso 1 1 calc R . .
H4C H 0.4977 0.1785 0.8065 0.100 Uiso 1 1 calc R . .
C5 C 0.9931(9) 0.2614(6) 0.6793(4) 0.089(4) Uani 1 1 d . . .
H5A H 1.0646 0.2533 0.7139 0.134 Uiso 1 1 calc R A .
H5B H 0.9780 0.3192 0.6727 0.134 Uiso 1 1 calc R . .
H5C H 1.0168 0.2371 0.6329 0.134 Uiso 1 1 calc R . .
C6 C 0.6639(8) -0.0739(6) 0.7284(5) 0.054(2) Uani 1 1 d . A .
C7 C 0.7393(10) -0.1246(6) 0.6843(5) 0.063(3) Uani 1 1 d . . .
H7 H 0.7087 -0.1689 0.6566 0.075 Uiso 1 1 calc R A .
C8 C 0.8694(10) -0.0968(7) 0.6892(4) 0.063(3) Uani 1 1 d . A .
C9 C 0.5169(7) -0.0711(5) 0.7421(5) 0.073(3) Uani 1 1 d . . .
H9A H 0.5003 -0.0739 0.7941 0.110 Uiso 1 1 calc R A .
H9B H 0.4748 -0.1168 0.7181 0.110 Uiso 1 1 calc R . .
H9C H 0.4811 -0.0207 0.7229 0.110 Uiso 1 1 calc R . .
C10 C 0.9918(9) -0.1287(6) 0.6513(4) 0.091(4) Uani 1 1 d . . .
H10A H 1.0674 -0.0956 0.6648 0.137 Uiso 1 1 calc R A .
H10B H 0.9791 -0.1263 0.5989 0.137 Uiso 1 1 calc R . .
H10C H 1.0072 -0.1846 0.6659 0.137 Uiso 1 1 calc R . .
C11 C 0.7225(6) 0.0543(5) 0.8024(4) 0.0354(18) Uani 1 1 d . A .
H11 H 0.6268 0.0531 0.8141 0.043 Uiso 1 1 calc R . .
C12 C 0.7979(6) 0.0561(5) 0.8769(4) 0.039(2) Uani 1 1 d . . .
H12 H 0.7789 0.1091 0.9003 0.047 Uiso 1 1 calc R A .
C13 C 0.7419(7) -0.0113(5) 0.9273(4) 0.042(2) Uani 1 1 d . A .
C14 C 0.6403(7) 0.0025(6) 0.9723(4) 0.056(3) Uani 1 1 d . . .
H14 H 0.5969 0.0531 0.9721 0.067 Uiso 1 1 calc R A .
C15 C 0.5954(7) -0.0647(6) 1.0240(4) 0.062(3) Uani 1 1 d . A .
H15 H 0.5264 -0.0601 1.0580 0.074 Uiso 1 1 calc R . .
C16 C 0.6786(8) -0.1397(6) 1.0122(4) 0.059(3) Uani 1 1 d . . .
H16 H 0.6526 -0.1870 1.0423 0.071 Uiso 1 1 calc R A .
C17 C 0.6893(8) -0.1578(5) 0.9287(4) 0.066(3) Uani 1 1 d . A .
H17A H 0.6114 -0.1417 0.9003 0.080 Uiso 1 1 calc R . .
H17B H 0.7174 -0.2134 0.9169 0.080 Uiso 1 1 calc R . .
C18 C 0.8047(7) -0.0933(5) 0.9292(4) 0.047(2) Uani 1 1 d . . .
H18 H 0.8777 -0.1026 0.8942 0.056 Uiso 1 1 calc R A .
C19 C 0.8313(7) -0.1212(5) 1.0120(4) 0.046(2) Uani 1 1 d . A .
C20 C 0.8836(7) -0.0565(6) 1.0656(4) 0.064(3) Uani 1 1 d . . .
H20A H 0.8748 -0.0763 1.1152 0.095 Uiso 1 1 calc R A .
H20B H 0.8328 -0.0068 1.0601 0.095 Uiso 1 1 calc R . .
H20C H 0.9760 -0.0456 1.0553 0.095 Uiso 1 1 calc R . .
C21 C 0.9166(9) -0.1978(6) 1.0187(5) 0.082(3) Uani 1 1 d . . .
H21A H 1.0058 -0.1859 1.0023 0.124 Uiso 1 1 calc R A .
H21B H 0.8793 -0.2406 0.9887 0.124 Uiso 1 1 calc R . .
H21C H 0.9189 -0.2153 1.0692 0.124 Uiso 1 1 calc R . .
C22 C 1.2000(13) 0.0909(11) 0.7367(9) 0.042(4) Uiso 0.50 1 d P A 1
H22A H 1.2167 0.1458 0.7553 0.051 Uiso 0.50 1 calc PR A 1
H22B H 1.2650 0.0545 0.7593 0.051 Uiso 0.50 1 calc PR A 1
C23 C 1.2234(19) 0.0911(13) 0.6548(10) 0.055(5) Uiso 0.50 1 d P A 1
H23A H 1.3133 0.1085 0.6448 0.083 Uiso 0.50 1 calc PR A 1
H23B H 1.1618 0.1283 0.6317 0.083 Uiso 0.50 1 calc PR A 1
H23C H 1.2100 0.0367 0.6357 0.083 Uiso 0.50 1 calc PR A 1
C22A C 1.2017(13) 0.0380(10) 0.7344(9) 0.042(4) Uiso 0.50 1 d P A 2
H22C H 1.2594 0.0767 0.7597 0.051 Uiso 0.50 1 calc PR A 2
H22D H 1.2289 -0.0167 0.7494 0.051 Uiso 0.50 1 calc PR A 2
C23A C 1.228(2) 0.0460(13) 0.6523(10) 0.067(6) Uiso 0.50 1 d P A 2
H23D H 1.3205 0.0359 0.6425 0.100 Uiso 0.50 1 calc PR A 2
H23E H 1.2046 0.1004 0.6364 0.100 Uiso 0.50 1 calc PR A 2
H23F H 1.1742 0.0066 0.6261 0.100 Uiso 0.50 1 calc PR A 2
C24 C 0.9565(10) 0.1859(7) 0.9996(5) 0.099(4) Uani 1 1 d . A .
H24A H 0.9106 0.2165 0.9613 0.119 Uiso 1 1 calc R . .
H24B H 0.8886 0.1602 1.0300 0.119 Uiso 1 1 calc R . .
C25 C 1.0293(12) 0.2446(8) 1.0453(6) 0.149(5) Uani 1 1 d . . .
H25A H 1.0628 0.2172 1.0884 0.223 Uiso 1 1 calc R A .
H25B H 0.9704 0.2882 1.0599 0.223 Uiso 1 1 calc R . .
H25C H 1.1028 0.2669 1.0178 0.223 Uiso 1 1 calc R . .
C26 C 1.2361(8) 0.0385(7) 0.9416(5) 0.089(4) Uani 1 1 d . A .
H26A H 1.2896 0.0670 0.9051 0.106 Uiso 1 1 calc R . .
H26B H 1.2829 0.0424 0.9883 0.106 Uiso 1 1 calc R . .
C27 C 1.2285(8) -0.0500(7) 0.9204(5) 0.098(4) Uani 1 1 d . . .
H27A H 1.1808 -0.0800 0.9576 0.148 Uiso 1 1 calc R A .
H27B H 1.3172 -0.0719 0.9157 0.148 Uiso 1 1 calc R . .
H27C H 1.1825 -0.0551 0.8741 0.148 Uiso 1 1 calc R . .

loop_
_atom_site_aniso_label
_atom_site_aniso_U_11
_atom_site_aniso_U_22
_atom_site_aniso_U_33
_atom_site_aniso_U_23
_atom_site_aniso_U_13
_atom_site_aniso_U_12
Zn1 0.0283(4) 0.1181(10) 0.0431(5) 0.0095(6) 0.0052(4) -0.0026(5)
Zn2 0.0558(6) 0.0791(8) 0.0561(6) -0.0062(6) -0.0020(5) -0.0116(6)
N1 0.038(3) 0.056(5) 0.039(4) -0.004(4) 0.007(3) -0.020(3)
N2 0.032(3) 0.049(5) 0.041(4) 0.006(4) -0.001(3) -0.010(3)
N3 0.043(3) 0.076(6) 0.034(4) -0.001(4) 0.000(3) 0.021(4)
N4 0.035(3) 0.042(5) 0.040(4) 0.003(4) 0.002(3) 0.005(3)
O1 0.030(2) 0.070(4) 0.041(3) 0.001(3) 0.000(2) 0.000(3)
C1 0.050(5) 0.048(6) 0.038(5) -0.010(5) -0.004(4) 0.005(5)
C2 0.082(7) 0.030(6) 0.051(6) -0.001(5) 0.004(5) -0.004(5)
C3 0.063(6) 0.068(8) 0.040(5) 0.008(5) 0.009(4) -0.029(6)
C4 0.054(5) 0.062(7) 0.084(6) 0.000(5) -0.004(5) 0.020(5)
C5 0.117(8) 0.103(9) 0.047(5) 0.010(6) 0.011(6) -0.078(7)
C6 0.060(5) 0.050(8) 0.052(5) 0.010(5) 0.000(5) -0.010(5)
C7 0.094(8) 0.042(7) 0.052(6) 0.001(5) -0.012(6) 0.012(6)
C8 0.077(6) 0.067(8) 0.044(5) 0.005(6) 0.007(5) 0.019(6)
C9 0.068(5) 0.061(7) 0.091(6) 0.004(6) -0.021(5) -0.022(5)
C10 0.125(9) 0.100(10) 0.049(5) -0.001(5) 0.019(6) 0.060(7)
C11 0.026(3) 0.040(6) 0.040(4) 0.000(5) 0.004(3) -0.002(4)
C12 0.032(4) 0.050(6) 0.036(4) -0.001(5) 0.004(3) 0.002(5)
C13 0.033(4) 0.059(7) 0.033(4) 0.008(4) 0.016(4) 0.008(4)
C14 0.048(5) 0.068(7) 0.051(5) 0.005(5) 0.012(4) 0.002(5)
C15 0.056(5) 0.076(8) 0.053(5) 0.027(5) 0.031(4) 0.015(5)
C16 0.074(6) 0.068(8) 0.036(5) 0.010(5) 0.009(5) -0.014(6)
C17 0.092(7) 0.056(7) 0.051(6) -0.013(5) 0.000(5) -0.020(6)
C18 0.054(5) 0.047(6) 0.039(5) 0.004(5) 0.019(4) 0.018(5)
C19 0.053(5) 0.051(7) 0.033(4) 0.004(5) 0.007(4) 0.014(5)
C20 0.068(5) 0.081(7) 0.043(5) 0.013(6) 0.003(4) -0.002(6)
C21 0.112(8) 0.073(8) 0.062(6) 0.017(5) 0.016(6) 0.041(7)
C24 0.113(8) 0.093(10) 0.092(7) -0.033(7) 0.018(7) -0.011(8)
C25 0.233(15) 0.118(12) 0.096(8) -0.019(9) -0.004(11) -0.032(12)
C26 0.058(5) 0.140(12) 0.069(6) -0.026(8) -0.020(5) -0.005(7)
C27 0.073(6) 0.130(12) 0.092(8) -0.010(9) -0.015(5) 0.021(8)

loop_
_atom_type_symbol
_atom_type_description
_atom_type_scat_dispersion_real
_atom_type_scat_dispersion_imag
_atom_type_scat_source
C C 0.0033 0.0016 'International Tables Vol C Tables 4.2.6.8 and 6.1.1.4'
H H 0.0000 0.0000 'International Tables Vol C Tables 4.2.6.8 and 6.1.1.4'
N N 0.0061 0.0033 'International Tables Vol C Tables 4.2.6.8 and 6.1.1.4'
O O 0.0106 0.0060 'International Tables Vol C Tables 4.2.6.8 and 6.1.1.4'
Zn Zn 0.2839 1.4301 'International Tables Vol C Tables 4.2.6.8 and 6.1.1.4'

loop_
_geom_angle_atom_site_label_1
_geom_angle_atom_site_label_2
_geom_angle_atom_site_label_3
_geom_angle
O1 Zn1 C22A 131.9(5)
O1 Zn1 C22 131.0(5)
C22A Zn1 C22 24.9(6)
O1 Zn1 N1 89.7(2)
C22A Zn1 N1 130.0(5)
C22 Zn1 N1 109.4(5)
O1 Zn1 N3 88.9(2)
C22A Zn1 N3 115.0(5)
C22 Zn1 N3 134.9(5)
N1 Zn1 N3 87.2(2)
C24 Zn2 C26 148.0(4)
C24 Zn2 O1 105.4(3)
C26 Zn2 O1 106.4(3)
C3 N1 N2 102.9(6)
C3 N1 Zn1 142.6(5)
N2 N1 Zn1 114.5(5)
C1 N2 N1 111.8(7)
C1 N2 C11 130.4(6)
N1 N2 C11 117.4(6)
C8 N3 N4 106.4(7)
C8 N3 Zn1 139.6(6)
N4 N3 Zn1 113.9(5)
C6 N4 N3 109.9(6)
C6 N4 C11 130.4(6)
N3 N4 C11 119.4(6)
C12 O1 Zn1 119.8(4)
C12 O1 Zn2 119.4(4)
Zn1 O1 Zn2 112.9(2)
N2 C1 C2 106.0(7)
N2 C1 C4 122.1(8)
C2 C1 C4 131.9(8)
C3 C2 C1 106.8(8)
N1 C3 C2 112.5(7)
N1 C3 C5 118.0(8)
C2 C3 C5 129.5(9)
N4 C6 C7 106.8(7)
N4 C6 C9 122.1(8)
C7 C6 C9 131.0(9)
C6 C7 C8 106.4(9)
N3 C8 C7 110.4(8)
N3 C8 C10 120.7(9)
C7 C8 C10 128.9(10)
N4 C11 N2 109.7(5)
N4 C11 C12 114.5(6)
N2 C11 C12 112.1(6)
O1 C12 C13 112.0(6)
O1 C12 C11 113.0(5)
C13 C12 C11 109.3(6)
C14 C13 C18 117.9(7)
C14 C13 C12 121.8(8)
C18 C13 C12 120.3(6)
C13 C14 C15 119.2(8)
C16 C15 C14 109.8(6)
C15 C16 C17 109.6(7)
C15 C16 C19 112.9(7)
C17 C16 C19 88.2(6)
C16 C17 C18 85.2(6)
C13 C18 C17 107.1(6)
C13 C18 C19 110.5(6)
C17 C18 C19 86.4(6)
C21 C19 C20 108.9(7)
C21 C19 C16 113.2(8)
C20 C19 C16 117.9(7)
C21 C19 C18 113.8(7)
C20 C19 C18 117.5(7)
C16 C19 C18 83.8(5)
C23 C22 Zn1 115.9(11)
C23A C22A Zn1 117.7(11)
C25 C24 Zn2 117.5(8)
C27 C26 Zn2 116.1(6)

loop_
_geom_bond_atom_site_label_1
_geom_bond_atom_site_label_2
_geom_bond_distance
Zn1 O1 1.974(4)
Zn1 C22A 1.980(14)
Zn1 C22 2.010(14)
Zn1 N1 2.104(7)
Zn1 N3 2.106(7)
Zn2 C24 1.986(10)
Zn2 C26 2.000(9)
Zn2 O1 2.099(4)
N1 C3 1.340(10)
N1 N2 1.391(7)
N2 C1 1.354(9)
N2 C11 1.460(9)
N3 C8 1.331(10)
N3 N4 1.365(7)
N4 C6 1.364(9)
N4 C11 1.444(9)
O1 C12 1.394(6)
C1 C2 1.368(11)
C1 C4 1.500(10)
C2 C3 1.363(11)
C3 C5 1.524(10)
C6 C7 1.375(11)
C6 C9 1.491(9)
C7 C8 1.381(11)
C8 C10 1.497(11)
C11 C12 1.548(8)
C12 C13 1.535(10)
C13 C14 1.323(9)
C13 C18 1.474(10)
C14 C15 1.509(10)
C15 C16 1.492(11)
C16 C17 1.547(10)
C16 C19 1.556(10)
C17 C18 1.561(10)
C18 C19 1.592(10)
C19 C21 1.515(11)
C19 C20 1.526(10)
C22 C23 1.50(2)
C22A C23A 1.52(2)
C24 C25 1.460(12)
C26 C27 1.493(12)
